data_2006014
loop_
_publ_author_name
'Srirajan, V.'
'Bhawal, B. M.'
'Puranik, V. G.'

_publ_contact_author
;
Dr (Mrs) Vedavati G. Puranik
Physical Chemistry Division
National Chemical Laboratory
Pune
India 411 008
;
_publ_section_title
;
 Novel Protective Group in \b-Lactam Chemistry:
 3-Phenoxy-4-phenyl-<i>N</i>-[\a-(phenylthio)benzyl]azetidin-2-one
;
_journal_issue 3
_journal_name_full 'Acta Crystallographica Section C'
_journal_page_first 358
_journal_page_last 360
_journal_paper_doi 10.1107/S0108270196011973
_journal_volume 53
_journal_year 1997
_chemical_formula_moiety 'C28 H23 N O2 S'
_chemical_formula_sum 'C28 H23 N O2 S'
_chemical_formula_weight 437.53
_chemical_melting_point 194^o^C
_chemical_name_common 'Substituted \beta\-lactam'
_chemical_name_systematic
;
 N-(1'-thiophenyl)benzyl-3-phenyl-4-phenoxy-azetidine-2-one
;
_space_group_IT_number 14
_symmetry_cell_setting monoclinic
_symmetry_space_group_name_Hall '-P 2ybc'
_symmetry_space_group_name_H-M 'P 1 21/c 1'
_audit_creation_method SHELXL
_cell_angle_alpha 90.00
_cell_angle_beta 91.58(1)
_cell_angle_gamma 90.00
_cell_formula_units_Z 4
_cell_length_a 11.813(2)
_cell_length_b 6.410(2)
_cell_length_c 30.552(4)
_cell_measurement_reflns_used 25
_cell_measurement_temperature 293(2)
_cell_measurement_theta_max 19
_cell_measurement_theta_min 14
_cell_volume 2312.6(9)
_computing_cell_refinement CAD-4-PC
_computing_data_collection 'CAD-4-PC (Enraf-Nonius, 1993)'
_computing_data_reduction NRCVAX
_computing_molecular_graphics 'ORTEPII (Johnson, 1971)'
_computing_publication_material SHELXL93
_computing_structure_refinement 'SHELXL93 (Sheldrick, 1993)'
_computing_structure_solution NRCVAX
_diffrn_ambient_temperature 293(2)
_diffrn_measurement_device 'Enraf-Nonius CAD-4'
_diffrn_measurement_method \w/2\q
_diffrn_radiation_monochromator graphite
_diffrn_radiation_source 'fine-focus sealed tube'
_diffrn_radiation_type 'Mo K\a'
_diffrn_radiation_wavelength 0.7093
_diffrn_reflns_av_R_equivalents 0.0000
_diffrn_reflns_av_sigmaI/netI 0.0232
_diffrn_reflns_limit_h_max 13
_diffrn_reflns_limit_h_min -13
_diffrn_reflns_limit_k_max 7
_diffrn_reflns_limit_k_min 0
_diffrn_reflns_limit_l_max 34
_diffrn_reflns_limit_l_min 0
_diffrn_reflns_number 3339
_diffrn_reflns_theta_max 23.44
_diffrn_reflns_theta_min 1.33
_diffrn_standards_decay_% <4
_diffrn_standards_interval_time 60
_diffrn_standards_number 3
_exptl_absorpt_coefficient_mu 0.165
_exptl_absorpt_correction_type none
_exptl_crystal_colour colourless
_exptl_crystal_density_diffrn 1.257
_exptl_crystal_description needle
_exptl_crystal_F_000 920
_exptl_crystal_size_max 1.2
_exptl_crystal_size_mid .32
_exptl_crystal_size_min .2
_refine_diff_density_max 0.334
_refine_diff_density_min -0.325
_refine_ls_extinction_coef 0.0001(17)
_refine_ls_extinction_method 'SHELXL93 (Sheldrick, 1993)'
_refine_ls_goodness_of_fit_all 1.127
_refine_ls_goodness_of_fit_obs 1.039
_refine_ls_hydrogen_treatment 'H atoms: see text'
_refine_ls_matrix_type full
_refine_ls_number_parameters 290
_refine_ls_number_reflns 3339
_refine_ls_number_restraints 0
_refine_ls_restrained_S_all 1.127
_refine_ls_restrained_S_obs 1.039
_refine_ls_R_factor_all 0.0971
_refine_ls_R_factor_obs 0.0677
_refine_ls_shift/esd_max 0.006
_refine_ls_shift/esd_mean 0.001
_refine_ls_structure_factor_coef Fsqd
_refine_ls_weighting_details 'w = 1/[\s^2^(Fo^2^)+(0.1711P)^2^+0.9959P] where P = (Fo^2^+2Fc^2^)/3'
_refine_ls_weighting_scheme calc
_refine_ls_wR_factor_all 0.2597
_refine_ls_wR_factor_obs 0.1983
_reflns_number_observed 2358
_reflns_number_total 3339
_reflns_observed_criterion >2sigma(I)
_cod_data_source_file pa1239.cif
_cod_data_source_block C28H23NO2S
_cod_depositor_comments
;
The following automatic conversions were performed:

'_refine_ls_weighting_scheme' value 'calc w =
1/[\s^2^(Fo^2^)+(0.1711P)^2^+0.9959P] where P = (Fo^2^+2Fc^2^)/3' was
changed to 'calc'. New tag '_refine_ls_weighting_details' was
created. The value of the new tag was set to 'w =
1/[\s^2^(Fo^2^)+(0.1711P)^2^+0.9959P] where P = (Fo^2^+2Fc^2^)/3'.

Automatic conversion script
Id: cif_fix_values 3143 2015-03-26 13:38:13Z robertas 
;
_cod_original_sg_symbol_H-M 'P 21/c'
_cod_database_code 2006014

loop_
_symmetry_equiv_pos_as_xyz
'x, y, z'
'-x, y+1/2, -z+1/2'
'-x, -y, -z'
'x, -y-1/2, z-1/2'

loop_
_atom_site_aniso_label
_atom_site_aniso_U_11
_atom_site_aniso_U_12
_atom_site_aniso_U_13
_atom_site_aniso_U_22
_atom_site_aniso_U_23
_atom_site_aniso_U_33
S 0.0551(7) 0.0065(5) 0.0003(5) 0.0620(8) 0.0119(5) 0.0672(8)
N 0.047(2) 0.0019(14) 0.002(2) 0.031(2) -0.0043(15) 0.068(2)
O1 0.066(2) 0.0138(14) 0.008(2) 0.044(2) -0.008(2) 0.087(2)
O2 0.053(2) -0.0017(12) -0.0021(14) 0.0362(15) 0.0084(13) 0.082(2)
C1 0.051(2) 0.005(2) 0.007(2) 0.039(2) 0.004(2) 0.054(2)
C2 0.043(2) 0.000(2) 0.001(2) 0.040(2) 0.005(2) 0.065(3)
C3 0.054(2) -0.001(2) -0.003(2) 0.031(2) 0.005(2) 0.058(2)
C4 0.045(2) 0.000(2) -0.001(2) 0.037(2) -0.001(2) 0.065(3)
C5 0.067(3) 0.001(2) 0.012(2) 0.033(2) -0.006(2) 0.085(3)
C6 0.087(4) 0.004(3) 0.012(3) 0.053(3) -0.023(3) 0.093(4)
C7 0.079(3) -0.001(3) 0.025(3) 0.087(4) -0.019(3) 0.073(3)
C8 0.084(3) 0.002(3) 0.015(3) 0.067(3) 0.004(3) 0.069(3)
C9 0.081(3) 0.007(2) 0.018(2) 0.040(2) 0.006(2) 0.077(3)
C10 0.049(2) 0.002(2) 0.000(2) 0.037(2) -0.003(2) 0.061(2)
C11 0.052(2) -0.001(2) -0.007(2) 0.041(2) 0.004(2) 0.055(2)
C12 0.071(3) 0.000(2) 0.033(3) 0.044(3) -0.001(3) 0.116(4)
C13 0.080(3) 0.009(3) 0.044(4) 0.068(3) -0.010(3) 0.136(5)
C14 0.079(3) -0.011(3) 0.035(3) 0.081(4) 0.011(3) 0.107(4)
C15 0.098(4) -0.024(3) 0.031(3) 0.059(3) 0.008(3) 0.112(4)
C16 0.077(3) -0.006(2) 0.008(3) 0.046(3) 0.003(2) 0.079(3)
C17 0.058(2) -0.005(2) -0.005(2) 0.059(3) 0.008(2) 0.050(2)
C18 0.066(3) -0.003(2) 0.006(2) 0.070(3) 0.003(3) 0.076(3)
C19 0.087(4) 0.018(4) 0.023(3) 0.103(5) 0.003(3) 0.090(4)
C20 0.066(3) -0.010(4) 0.025(3) 0.142(6) 0.011(5) 0.108(5)
C21 0.096(4) -0.051(4) 0.014(3) 0.121(6) 0.002(4) 0.089(4)
C22 0.098(4) -0.029(3) 0.013(3) 0.078(3) -0.007(3) 0.066(3)
C23 0.039(2) -0.001(2) 0.005(2) 0.041(2) 0.000(2) 0.065(3)
C24 0.057(2) -0.004(2) -0.002(2) 0.044(2) 0.013(2) 0.078(3)
C25 0.066(3) -0.010(2) -0.005(3) 0.050(3) 0.004(2) 0.092(4)
C26 0.070(3) -0.009(2) -0.012(3) 0.060(3) -0.013(3) 0.098(4)
C27 0.065(3) 0.009(3) -0.014(2) 0.076(3) -0.002(3) 0.083(3)
C28 0.058(2) 0.003(2) -0.003(2) 0.053(2) 0.002(2) 0.054(2)

loop_
_atom_site_label
_atom_site_occupancy
_atom_site_fract_x
_atom_site_fract_y
_atom_site_fract_z
_atom_site_U_iso_or_equiv
_atom_site_thermal_displace_type
_atom_site_calc_flag
_atom_site_type_symbol
S 1 0.93089(9) 0.8504(2) 0.22531(4) 0.0615(5) Uani d S
N 1 0.8038(3) 1.0202(5) 0.15982(11) 0.0489(9) Uani d N
O1 1 0.6827(3) 1.3035(5) 0.17239(11) 0.0656(9) Uani d O
O2 1 0.5750(2) 0.9867(4) 0.10323(10) 0.0569(8) Uani d O
C1 1 0.7038(3) 1.1277(6) 0.16024(13) 0.0478(10) Uani d C
C2 1 0.6372(3) 0.9422(6) 0.14169(14) 0.0492(10) Uani d C
C3 1 0.7560(3) 0.8300(6) 0.13818(13) 0.0476(10) Uani d C
C4 1 0.7976(3) 0.7866(6) 0.09331(14) 0.0491(10) Uani d C
C5 1 0.8229(4) 0.5823(6) 0.0813(2) 0.0616(12) Uani d C
C6 1 0.8635(5) 0.5393(8) 0.0412(2) 0.0775(15) Uani d C
C7 1 0.8778(4) 0.6961(9) 0.0109(2) 0.079(2) Uani d C
C8 1 0.8530(4) 0.8986(8) 0.0220(2) 0.0728(14) Uani d C
C9 1 0.8136(4) 0.9413(7) 0.0629(2) 0.0657(12) Uani d C
C10 1 0.9084(3) 1.0548(6) 0.18332(13) 0.0491(10) Uani d C
C11 1 1.0112(3) 1.0665(6) 0.15545(13) 0.0494(10) Uani d C
C12 1 1.0607(4) 0.8896(7) 0.1372(2) 0.0764(15) Uani d C
C13 1 1.1528(5) 0.9093(9) 0.1113(2) 0.094(2) Uani d C
C14 1 1.1998(5) 1.1000(10) 0.1032(2) 0.088(2) Uani d C
C15 1 1.1534(5) 1.2732(8) 0.1223(2) 0.089(2) Uani d C
C16 1 1.0616(4) 1.2564(7) 0.1479(2) 0.0672(13) Uani d C
C17 1 0.7995(4) 0.8633(7) 0.25200(13) 0.0556(11) Uani d C
C18 1 0.7656(4) 1.0417(8) 0.2731(2) 0.0708(13) Uani d C
C19 1 0.6656(5) 1.0475(11) 0.2951(2) 0.093(2) Uani d C
C20 1 0.5967(5) 0.8733(14) 0.2953(2) 0.105(2) Uani d C
C21 1 0.6279(6) 0.6965(13) 0.2736(2) 0.102(2) Uani d C
C22 1 0.7308(5) 0.6891(9) 0.2521(2) 0.080(2) Uani d C
C23 1 0.5133(3) 0.8251(6) 0.08406(13) 0.0481(10) Uani d C
C24 1 0.5167(4) 0.6213(7) 0.1008(2) 0.0597(11) Uani d C
C25 1 0.4510(4) 0.4706(7) 0.0782(2) 0.0692(13) Uani d C
C26 1 0.3879(4) 0.5165(8) 0.0425(2) 0.0760(14) Uani d C
C27 1 0.3865(4) 0.7206(9) 0.0263(2) 0.0749(14) Uani d C
C28 1 0.4493(3) 0.8726(7) 0.04754(14) 0.0548(10) Uani d C
H2 1 0.5915 0.8743 0.1653 0.052 Uiso d H
H3 1 0.7606 0.7040 0.1567 0.049 Uiso d H
H5 1 0.8220 0.4633 0.1015 0.059 Uiso d H
H6 1 0.8745 0.3891 0.0323 0.071 Uiso d H
H7 1 0.9131 0.6574 -0.0167 0.081 Uiso d H
H8 1 0.8613 1.0163 0.0005 0.076 Uiso d H
H9 1 0.8118 1.0924 0.0705 0.062 Uiso d H
H10 1 0.9030 1.1901 0.1995 0.051 Uiso d H
H12 1 1.0221 0.7489 0.1374 0.075 Uiso d H
H13 1 1.1933 0.7776 0.1039 0.084 Uiso d H
H14 1 1.2544 1.1129 0.0790 0.096 Uiso d H
H15 1 1.1919 1.4134 0.1226 0.094 Uiso d H
H16 1 1.0184 1.3871 0.1561 0.072 Uiso d H
H18 1 0.8156 1.1690 0.2777 0.082 Uiso d H
H19 1 0.6363 1.1792 0.3071 0.088 Uiso d H
H20 1 0.5216 0.8702 0.3083 0.096 Uiso d H
H21 1 0.5778 0.5710 0.2710 0.092 Uiso d H
H22 1 0.7507 0.5524 0.2361 0.092 Uiso d H
H24 1 0.5550 0.5859 0.1291 0.069 Uiso d H
H25 1 0.4377 0.3307 0.0966 0.078 Uiso d H
H26 1 0.3405 0.4016 0.0274 0.090 Uiso d H
H27 1 0.3340 0.7603 -0.0012 0.086 Uiso d H
H28 1 0.4652 1.0142 0.0330 0.069 Uiso d H

loop_
_atom_type_symbol
_atom_type_description
_atom_type_scat_dispersion_real
_atom_type_scat_dispersion_imag
_atom_type_scat_source
C C 0.0033 0.0016 'International Tables Vol C Tables 4.2.6.8 and 6.1.1.4'
H H 0.0000 0.0000 'International Tables Vol C Tables 4.2.6.8 and 6.1.1.4'
N N 0.0061 0.0033 'International Tables Vol C Tables 4.2.6.8 and 6.1.1.4'
O O 0.0106 0.0060 'International Tables Vol C Tables 4.2.6.8 and 6.1.1.4'
S S 0.1246 0.1234 'International Tables Vol C Tables 4.2.6.8 and 6.1.1.4'

loop_
_geom_angle_atom_site_label_1
_geom_angle_atom_site_label_2
_geom_angle_atom_site_label_3
_geom_angle
_geom_angle_publ_flag
C17 S C10 100.1(2) yes
C1 N C10 130.7(3) yes
C1 N C3 95.7(3) yes
C10 N C3 131.4(3) yes
C23 O2 C2 117.4(3) yes
O1 C1 N 130.9(4) yes
O1 C1 C2 136.8(4) yes
N C1 C2 92.3(3) yes
O2 C2 C1 114.0(3) yes
O2 C2 C3 118.8(3) yes
C1 C2 C3 86.0(3) yes
N C3 C4 115.4(3) yes
N C3 C2 85.6(3) yes
C4 C3 C2 117.4(3) yes
C9 C4 C5 117.7(4) yes
C9 C4 C3 122.7(3) yes
C5 C4 C3 119.7(4) yes
C6 C5 C4 120.9(4) yes
C5 C6 C7 120.8(4) yes
C8 C7 C6 119.3(4) yes
C9 C8 C7 119.6(5) yes
C8 C9 C4 121.8(4) yes
N C10 C11 115.1(3) yes
N C10 S 110.2(3) yes
C11 C10 S 109.0(3) yes
C16 C11 C12 117.5(4) yes
C16 C11 C10 119.9(4) yes
C12 C11 C10 122.6(4) yes
C13 C12 C11 120.2(4) yes
C12 C13 C14 121.4(5) yes
C13 C14 C15 118.4(5) yes
C16 C15 C14 120.9(4) yes
C15 C16 C11 121.5(4) yes
C18 C17 C22 119.5(4) yes
C18 C17 S 121.6(3) yes
C22 C17 S 118.9(4) yes
C19 C18 C17 121.0(5) yes
C18 C19 C20 119.7(6) yes
C21 C20 C19 120.0(5) yes
C20 C21 C22 120.4(5) yes
C17 C22 C21 119.4(5) yes
C28 C23 O2 116.8(3) yes
C28 C23 C24 121.1(4) yes
O2 C23 C24 122.1(4) yes
C23 C24 C25 116.6(4) yes
C26 C25 C24 122.5(4) yes
C25 C26 C27 119.6(4) yes
C28 C27 C26 119.7(4) yes
C23 C28 C27 120.4(4) yes

loop_
_geom_bond_atom_site_label_1
_geom_bond_atom_site_label_2
_geom_bond_site_symmetry_2
_geom_bond_distance
_geom_bond_publ_flag
S C17 . 1.775(4) yes
S C10 . 1.848(4) yes
N C1 . 1.368(5) yes
N C10 . 1.429(5) yes
N C3 . 1.490(5) yes
O1 C1 . 1.214(5) yes
O2 C23 . 1.387(5) yes
O2 C2 . 1.398(5) yes
C1 C2 . 1.526(6) yes
C2 C3 . 1.583(5) yes
C3 C4 . 1.495(6) yes
C4 C9 . 1.376(6) yes
C4 C5 . 1.395(6) yes
C5 C6 . 1.355(7) yes
C6 C7 . 1.381(8) yes
C7 C8 . 1.376(8) yes
C8 C9 . 1.371(7) yes
C10 C11 . 1.505(6) yes
C11 C16 . 1.377(6) yes
C11 C12 . 1.398(6) yes
C12 C13 . 1.368(7) yes
C13 C14 . 1.368(8) yes
C14 C15 . 1.375(8) yes
C15 C16 . 1.359(7) yes
C17 C18 . 1.378(7) yes
C17 C22 . 1.381(7) yes
C18 C19 . 1.374(8) yes
C19 C20 . 1.382(10) yes
C20 C21 . 1.368(10) yes
C21 C22 . 1.399(8) yes
C23 C28 . 1.364(6) yes
C23 C24 . 1.404(6) yes
C24 C25 . 1.409(6) yes
C25 C26 . 1.336(7) yes
C26 C27 . 1.398(7) yes
C27 C28 . 1.376(7) yes
